data_9004664
loop_
_publ_author_name
'Holtstam, D.'
'Gatedal, K.'
'Soderberg, K.'
'Norrestam, R.'

_publ_section_title
;
 Rinmanite, Zn2Sb2Mg2Fe4O14(OH)2, a new mineral species with a
 nolanite-type structure from the Garpenberg Norra mine, Dalarna, Sweden
;
_journal_name_full 'The Canadian Mineralogist'
_journal_page_first 1675
_journal_page_last 1683
_journal_paper_doi 10.2113/gscanmin.39.6.1675
_journal_volume 39
_journal_year 2001
_chemical_compound_source 'Garpenberg Norra mine, Dalarna, Sweden'
_chemical_formula_sum 'Fe1.77 H Mg1.26 Mn0.16 O8 Sb Zn0.81'
_chemical_name_mineral Rinmanite
_space_group_IT_number 186
_symmetry_space_group_name_Hall 'P 6c -2c'
_symmetry_space_group_name_H-M 'P 63 m c'
_cell_angle_alpha 90
_cell_angle_beta 90
_cell_angle_gamma 120
_cell_length_a 5.9889
_cell_length_b 5.9889
_cell_length_c 9.353
_cell_formula_units_Z 2
_cell_volume 290.520
_database_code_amcsd 0005757
_exptl_crystal_density_diffrn 5.053
_cod_original_formula_sum 'Fe1.77 Mg1.26 Sb Zn.81 Mn.16 O8 H'
_cod_database_code 9004664

loop_
_space_group_symop_operation_xyz
x,y,z
-x,-x+y,1/2+z
x-y,x,1/2+z
-y,-x,z
-y,x-y,z
x-y,-y,1/2+z
-x,-y,1/2+z
x,x-y,z
-x+y,-x,z
y,x,1/2+z
y,-x+y,1/2+z
-x+y,y,z

loop_
_atom_site_label
_atom_site_fract_x
_atom_site_fract_y
_atom_site_fract_z
_atom_site_occupancy
_atom_site_U_iso_or_equiv
FeM1 0.16910 -0.16910 0.68620 0.59000 0.02890
MgM1 0.16910 -0.16910 0.68620 0.41000 0.02890
SbM2 0.33333 0.66667 0.39920 1.00000 0.00250
ZnM3 0.66667 0.33333 0.50000 0.81000 0.00470
MnM3 0.66667 0.33333 0.50000 0.16000 0.00470
MgM3 0.66667 0.33333 0.50000 0.03000 0.00470
O-h1 0.00000 0.00000 0.07530 1.00000 0.00100
O2 0.33333 0.66667 0.79070 1.00000 0.02600
O3 0.17230 -0.17230 0.28720 1.00000 0.00500
O4 0.52090 -0.52090 0.04280 1.00000 0.00120
H 0.00000 0.00000 -0.00670 1.00000 0.00100

loop_
_cod_related_entry_id
_cod_related_entry_database
_cod_related_entry_code
1 AMCSD 0005757
